data_7225999
loop_
_publ_author_name
'Derakhshandeh, Parviz Gohari'
'Soleimannejad, Janet'
'Janczak, Jan'
'Kaczmarek, Anna M.'
'Van Hecke, Kristof'
'Van Deun, Rik'

_publ_section_title
;
 Mechanochemically synthesized crystalline luminescent 2D coordination
 polymers of La3+and Ce3+, doped with Sm3+, Eu3+, Tb3+, and Dy3+:
 synthesis, crystal structures and luminescence
;
_journal_issue 35
_journal_name_full CrystEngComm
_journal_page_first 6738
_journal_paper_doi 10.1039/C6CE01166G
_journal_volume 18
_journal_year 2016
_chemical_formula_moiety 'C12 H11 Ce N4 O11'
_chemical_formula_sum 'C12 H11 Ce N4 O11'
_chemical_formula_weight 527.37
_chemical_name_systematic
; 
 ? 
;
_space_group_IT_number 61
_symmetry_cell_setting orthorhombic
_symmetry_space_group_name_Hall '-P 2ac 2ab'
_symmetry_space_group_name_H-M 'P b c a'
_atom_sites_solution_hydrogens geom
_atom_sites_solution_primary direct
_atom_sites_solution_secondary difmap
_audit_block_doi 10.5517/cc12n10s
_audit_creation_method SHELXL-97
_audit_update_record
;
2014-05-12 deposited with the CCDC.
2016-07-19 downloaded from the CCDC.
;
_cell_angle_alpha 90.00
_cell_angle_beta 90.00
_cell_angle_gamma 90.00
_cell_formula_units_Z 8
_cell_length_a 7.9321(2)
_cell_length_b 14.7305(3)
_cell_length_c 27.7895(6)
_cell_measurement_reflns_used 2539
_cell_measurement_temperature 295(2)
_cell_measurement_theta_max 28.50
_cell_measurement_theta_min 2.93
_cell_volume 3247.03(13)
_computing_cell_refinement
;
Oxford Diffraction Poland (2009). CrysAlis Red,
Version 1.171.33.42
;
_computing_data_collection
;
Oxford Diffraction Poland (2009). CrysAlis CCD,
Version 1.171.33.42
;
_computing_data_reduction
;
Oxford Diffraction Poland (2009). CrysAlis Red,
Version 1.171.33.42
;
_computing_molecular_graphics
;
Brandenburg & Putz (2006). Diamond 3.0. Crystal and Molecular
Structure Visualisation, University of Bonn, Germany
;
_computing_publication_material 'SHELXL-97 (Sheldrick, 1997)'
_computing_structure_refinement 'SHELXL-97 (Sheldrick, 1997)'
_computing_structure_solution 'SHELXS-97 (Sheldrick, 1990)'
_diffrn_ambient_temperature 295(2)
_diffrn_detector_area_resol_mean '1024x1024 with blocks 2x2'
_diffrn_measured_fraction_theta_full 0.990
_diffrn_measured_fraction_theta_max 0.946
_diffrn_measurement_device_type 'KUMA KM-4 with CCD detector'
_diffrn_measurement_method \w-scan
_diffrn_radiation_monochromator graphite
_diffrn_radiation_source 'fine-focus sealed tube'
_diffrn_radiation_type MoK\a
_diffrn_radiation_wavelength 0.71073
_diffrn_reflns_av_R_equivalents 0.0363
_diffrn_reflns_av_sigmaI/netI 0.0313
_diffrn_reflns_limit_h_max 10
_diffrn_reflns_limit_h_min -10
_diffrn_reflns_limit_k_max 20
_diffrn_reflns_limit_k_min -16
_diffrn_reflns_limit_l_max 37
_diffrn_reflns_limit_l_min -37
_diffrn_reflns_number 36926
_diffrn_reflns_theta_full 28.50
_diffrn_reflns_theta_max 29.73
_diffrn_reflns_theta_min 2.93
_exptl_absorpt_coefficient_mu 2.878
_exptl_absorpt_correction_T_max 0.7339
_exptl_absorpt_correction_T_min 0.5874
_exptl_absorpt_correction_type numerical
_exptl_absorpt_process_details
;
Oxford Diffraction Poland (2009). CrysAlis Red,
Version 1.171.33.42
;
_exptl_crystal_colour colourless
_exptl_crystal_density_diffrn 2.158
_exptl_crystal_density_meas 2.15
_exptl_crystal_density_method floatation
_exptl_crystal_description parallepiped
_exptl_crystal_F_000 2056
_exptl_crystal_size_max 0.22
_exptl_crystal_size_mid 0.15
_exptl_crystal_size_min 0.12
_refine_diff_density_max 0.565
_refine_diff_density_min -0.630
_refine_diff_density_rms 0.095
_refine_ls_extinction_method none
_refine_ls_goodness_of_fit_ref 1.003
_refine_ls_hydrogen_treatment mixed
_refine_ls_matrix_type full
_refine_ls_number_parameters 274
_refine_ls_number_reflns 4369
_refine_ls_number_restraints 0
_refine_ls_restrained_S_all 1.003
_refine_ls_R_factor_all 0.0388
_refine_ls_R_factor_gt 0.0223
_refine_ls_shift/su_max 0.001
_refine_ls_shift/su_mean 0.000
_refine_ls_structure_factor_coef Fsqd
_refine_ls_weighting_details 'calc w=1/[\s^2^(Fo^2^)+(0.0186P)^2^+0.0000P] where P=(Fo^2^+2Fc^2^)/3'
_refine_ls_weighting_scheme calc
_refine_ls_wR_factor_gt 0.0402
_refine_ls_wR_factor_ref 0.0425
_reflns_number_gt 3385
_reflns_number_total 4369
_reflns_threshold_expression I>2\s(I)
_cod_data_source_file c6ce01166g2.cif
_cod_data_source_block 018PGD
_cod_depositor_comments 'Adding full bibliography for 7225999--7226000.cif.'
_cod_database_code 7225999

loop_
_symmetry_equiv_pos_as_xyz
'x, y, z'
'-x+1/2, -y, z+1/2'
'-x, y+1/2, -z+1/2'
'x+1/2, -y+1/2, -z'
'-x, -y, -z'
'x-1/2, y, -z-1/2'
'x, -y-1/2, z-1/2'
'-x-1/2, y-1/2, z'

loop_
_atom_site_label
_atom_site_type_symbol
_atom_site_fract_x
_atom_site_fract_y
_atom_site_fract_z
_atom_site_U_iso_or_equiv
_atom_site_adp_type
_atom_site_occupancy
_atom_site_symmetry_multiplicity
_atom_site_calc_flag
_atom_site_refinement_flags
Ce Ce 0.014784(14) 0.888950(7) 0.128666(4) 0.01278(4) Uani 1 1 d .
O5 O 0.3294(2) 0.88389(15) 0.12912(6) 0.0350(4) Uani 1 1 d .
H51 H 0.378(4) 0.886(2) 0.1552(6) 0.052 Uiso 1 1 d .
H52 H 0.393(3) 0.885(2) 0.1058(7) 0.052 Uiso 1 1 d .
O6 O 0.0908(2) 0.72710(11) 0.11152(7) 0.0287(4) Uani 1 1 d .
H61 H 0.160(3) 0.7007(17) 0.0946(8) 0.043 Uiso 1 1 d .
H62 H 0.044(3) 0.6873(14) 0.1270(8) 0.043 Uiso 1 1 d .
O7 O -0.2190(2) 0.77774(11) 0.15688(6) 0.0252(4) Uani 1 1 d .
H71 H -0.298(2) 0.8066(16) 0.1679(9) 0.038 Uiso 1 1 d .
H72 H -0.203(4) 0.7404(14) 0.1782(7) 0.038 Uiso 1 1 d .
N1 N 0.1082(3) 1.02268(12) 0.19502(6) 0.0208(4) Uani 1 1 d .
C2 C 0.1101(3) 0.99515(14) 0.24107(7) 0.0156(5) Uani 1 1 d .
C3 C 0.1437(3) 1.05606(15) 0.27803(8) 0.0167(5) Uani 1 1 d .
N4 N 0.1682(3) 1.14500(13) 0.26916(7) 0.0261(5) Uani 1 1 d .
C5 C 0.1634(4) 1.17120(17) 0.22336(9) 0.0323(6) Uani 1 1 d .
H5 H 0.1798 1.2321 0.2160 0.039 Uiso 1 1 calc R
C6 C 0.1346(3) 1.11039(16) 0.18658(9) 0.0289(6) Uani 1 1 d .
H6 H 0.1337 1.1313 0.1550 0.035 Uiso 1 1 calc R
C7 C 0.0660(3) 0.89607(15) 0.24909(8) 0.0170(4) Uani 1 1 d .
O1 O 0.0258(2) 0.87221(10) 0.29027(5) 0.0252(4) Uani 1 1 d .
O2 O 0.0717(2) 0.84649(10) 0.21232(5) 0.0236(4) Uani 1 1 d .
C8 C 0.1649(3) 1.03143(14) 0.33031(8) 0.0172(5) Uani 1 1 d .
O3 O 0.2782(2) 0.97655(11) 0.34100(6) 0.0274(4) Uani 1 1 d .
O4 O 0.0736(2) 1.07272(11) 0.36016(6) 0.0275(4) Uani 1 1 d .
N11 N 0.1520(2) 0.89096(12) 0.03388(6) 0.0161(4) Uani 1 1 d .
C12 C 0.1979(3) 0.97406(14) 0.01930(8) 0.0134(4) Uani 1 1 d .
C13 C 0.2702(3) 0.98893(14) -0.02564(8) 0.0153(5) Uani 1 1 d .
N14 N 0.2942(3) 0.91678(13) -0.05397(7) 0.0211(4) Uani 1 1 d .
H14 H 0.338(3) 0.9227(16) -0.0825(4) 0.025 Uiso 1 1 d .
C15 C 0.2461(3) 0.83365(16) -0.04091(9) 0.0261(6) Uani 1 1 d .
H15 H 0.2607 0.7847 -0.0616 0.031 Uiso 1 1 calc R
C16 C 0.1747(3) 0.82146(15) 0.00355(8) 0.0234(5) Uani 1 1 d .
H16 H 0.1414 0.7635 0.0129 0.028 Uiso 1 1 calc R
C17 C 0.1687(3) 1.05085(14) 0.05454(8) 0.0167(5) Uani 1 1 d .
O11 O 0.2412(2) 1.12344(11) 0.04656(6) 0.0331(5) Uani 1 1 d .
O12 O 0.0709(2) 1.03326(10) 0.08880(5) 0.0221(4) Uani 1 1 d .
C18 C 0.3186(3) 1.08031(15) -0.04734(8) 0.0174(5) Uani 1 1 d .
O13 O 0.4692(2) 1.09962(12) -0.04781(7) 0.0345(4) Uani 1 1 d .
O14 O 0.1973(2) 1.12426(10) -0.06446(6) 0.0205(4) Uani 1 1 d .

loop_
_atom_site_aniso_label
_atom_site_aniso_U_11
_atom_site_aniso_U_22
_atom_site_aniso_U_33
_atom_site_aniso_U_23
_atom_site_aniso_U_13
_atom_site_aniso_U_12
Ce 0.01606(7) 0.01223(6) 0.01007(6) -0.00002(5) 0.00009(5) -0.00015(5)
O5 0.0189(9) 0.0639(13) 0.0221(10) 0.0025(11) -0.0007(8) -0.0035(9)
O6 0.0344(11) 0.0153(9) 0.0363(11) -0.0005(8) 0.0141(9) 0.0020(7)
O7 0.0283(10) 0.0217(9) 0.0255(10) 0.0086(7) 0.0059(8) 0.0045(7)
N1 0.0296(12) 0.0195(10) 0.0134(10) -0.0006(8) -0.0002(9) -0.0049(8)
C2 0.0185(12) 0.0170(12) 0.0112(11) -0.0001(9) 0.0006(9) 0.0012(9)
C3 0.0201(12) 0.0149(11) 0.0152(11) -0.0007(9) -0.0018(9) 0.0021(9)
N4 0.0431(13) 0.0160(10) 0.0191(11) -0.0016(8) -0.0057(10) -0.0020(9)
C5 0.0564(19) 0.0187(13) 0.0219(13) 0.0035(11) -0.0023(13) -0.0067(13)
C6 0.0522(17) 0.0202(12) 0.0143(12) 0.0039(10) -0.0015(11) -0.0088(12)
C7 0.0168(11) 0.0179(11) 0.0163(11) 0.0004(10) -0.0028(9) 0.0008(9)
O1 0.0343(10) 0.0258(9) 0.0155(8) 0.0030(6) 0.0047(7) -0.0055(7)
O2 0.0413(10) 0.0151(8) 0.0144(8) -0.0015(7) -0.0041(7) -0.0004(7)
C8 0.0228(13) 0.0136(11) 0.0153(12) -0.0018(9) -0.0047(10) -0.0020(9)
O3 0.0274(10) 0.0234(9) 0.0315(10) 0.0003(8) -0.0103(8) 0.0079(7)
O4 0.0412(11) 0.0282(9) 0.0132(8) -0.0035(7) -0.0015(7) 0.0132(8)
N11 0.0189(10) 0.0148(9) 0.0147(9) 0.0004(8) -0.0004(7) 0.0007(8)
C12 0.0127(11) 0.0158(10) 0.0117(11) 0.0015(9) -0.0011(9) -0.0006(8)
C13 0.0139(11) 0.0174(11) 0.0144(11) 0.0022(9) -0.0019(9) 0.0033(9)
N14 0.0309(12) 0.0217(10) 0.0107(9) 0.0007(8) 0.0052(9) 0.0075(8)
C15 0.0418(16) 0.0152(12) 0.0212(13) -0.0024(10) 0.0037(11) 0.0063(12)
C16 0.0330(14) 0.0144(11) 0.0228(13) 0.0010(10) 0.0016(11) 0.0014(10)
C17 0.0242(13) 0.0158(11) 0.0100(11) 0.0007(9) -0.0042(9) -0.0019(9)
O11 0.0566(13) 0.0206(9) 0.0222(9) -0.0021(7) 0.0053(9) -0.0189(9)
O12 0.0357(10) 0.0171(8) 0.0136(8) -0.0004(6) 0.0081(7) -0.0021(7)
C18 0.0210(13) 0.0193(11) 0.0120(11) 0.0016(9) 0.0008(10) -0.0015(9)
O13 0.0171(9) 0.0444(11) 0.0421(11) 0.0165(9) -0.0006(8) -0.0067(8)
O14 0.0232(9) 0.0174(8) 0.0209(9) 0.0034(7) -0.0065(7) 0.0006(6)

loop_
_atom_type_symbol
_atom_type_description
_atom_type_scat_dispersion_real
_atom_type_scat_dispersion_imag
_atom_type_scat_source
C C 0.0033 0.0016 'International Tables Vol C Tables 4.2.6.8 and 6.1.1.4'
H H 0.0000 0.0000 'International Tables Vol C Tables 4.2.6.8 and 6.1.1.4'
N N 0.0061 0.0033 'International Tables Vol C Tables 4.2.6.8 and 6.1.1.4'
O O 0.0106 0.0060 'International Tables Vol C Tables 4.2.6.8 and 6.1.1.4'
Ce Ce -0.2486 2.6331 'International Tables Vol C Tables 4.2.6.8 and 6.1.1.4'

loop_
_citation_id
_citation_doi
_citation_year
1 10.1016/j.ultsonch.2015.02.003 2015

loop_
_geom_angle_atom_site_label_1
_geom_angle_atom_site_label_2
_geom_angle_atom_site_label_3
_geom_angle
_geom_angle_site_symmetry_1
_geom_angle_site_symmetry_3
O3 Ce O12 80.54(5) 6_556 .
O3 Ce O2 87.06(6) 6_556 .
O12 Ce O2 128.33(5) . .
O3 Ce O14 76.43(6) 6_556 5_575
O12 Ce O14 82.20(5) . 5_575
O2 Ce O14 142.59(6) . 5_575
O3 Ce O5 141.86(6) 6_556 .
O12 Ce O5 81.13(6) . .
O2 Ce O5 78.66(6) . .
O14 Ce O5 133.22(6) 5_575 .
O3 Ce O6 139.28(6) 6_556 .
O12 Ce O6 134.38(5) . .
O2 Ce O6 83.86(6) . .
O14 Ce O6 87.22(6) 5_575 .
O5 Ce O6 74.45(7) . .
O3 Ce O7 71.25(5) 6_556 .
O12 Ce O7 144.89(6) . .
O2 Ce O7 71.56(6) . .
O14 Ce O7 71.38(5) 5_575 .
O5 Ce O7 133.92(6) . .
O6 Ce O7 68.21(6) . .
O3 Ce N1 66.53(6) 6_556 .
O12 Ce N1 68.73(5) . .
O2 Ce N1 60.37(5) . .
O14 Ce N1 135.62(5) 5_575 .
O5 Ce N1 75.70(6) . .
O6 Ce N1 137.02(6) . .
O7 Ce N1 115.75(6) . .
O3 Ce N11 127.61(5) 6_556 .
O12 Ce N11 60.08(5) . .
O2 Ce N11 144.04(5) . .
O14 Ce N11 65.89(5) 5_575 .
O5 Ce N11 67.87(5) . .
O6 Ce N11 75.06(5) . .
O7 Ce N11 123.95(5) . .
N1 Ce N11 120.04(5) . .
Ce O5 H51 118(2) . .
Ce O5 H52 128(2) . .
H51 O5 H52 114(3) . .
Ce O6 H61 136(2) . .
Ce O6 H62 118(2) . .
H61 O6 H62 106(3) . .
Ce O7 H71 110(2) . .
Ce O7 H72 122(2) . .
H71 O7 H72 101(3) . .
C6 N1 C2 117.38(19) . .
C6 N1 Ce 127.55(15) . .
C2 N1 Ce 114.74(13) . .
N1 C2 C3 120.77(19) . .
N1 C2 C7 115.34(18) . .
C3 C2 C7 123.84(19) . .
N4 C3 C2 121.4(2) . .
N4 C3 C8 113.23(19) . .
C2 C3 C8 125.34(19) . .
C5 N4 C3 116.9(2) . .
N4 C5 C6 121.7(2) . .
N4 C5 H5 119.1 . .
C6 C5 H5 119.1 . .
N1 C6 C5 121.8(2) . .
N1 C6 H6 119.1 . .
C5 C6 H6 119.1 . .
O1 C7 O2 126.5(2) . .
O1 C7 C2 117.90(19) . .
O2 C7 C2 115.56(19) . .
C7 O2 Ce 128.07(14) . .
O3 C8 O4 124.9(2) . .
O3 C8 C3 117.8(2) . .
O4 C8 C3 117.1(2) . .
C8 O3 Ce 170.35(15) . 6_656
C16 N11 C12 118.14(19) . .
C16 N11 Ce 128.73(14) . .
C12 N11 Ce 113.13(13) . .
N11 C12 C13 121.8(2) . .
N11 C12 C17 116.45(18) . .
C13 C12 C17 121.72(19) . .
N14 C13 C12 117.5(2) . .
N14 C13 C18 115.69(19) . .
C12 C13 C18 126.7(2) . .
C15 N14 C13 122.0(2) . .
C15 N14 H14 117.1(16) . .
C13 N14 H14 120.9(16) . .
N14 C15 C16 118.9(2) . .
N14 C15 H15 120.5 . .
C16 C15 H15 120.5 . .
N11 C16 C15 121.5(2) . .
N11 C16 H16 119.2 . .
C15 C16 H16 119.2 . .
O11 C17 O12 127.1(2) . .
O11 C17 C12 117.4(2) . .
O12 C17 C12 115.52(18) . .
C17 O12 Ce 129.60(14) . .
O13 C18 O14 128.5(2) . .
O13 C18 C13 117.0(2) . .
O14 C18 C13 114.4(2) . .
C18 O14 Ce 139.41(14) . 5_575

loop_
_geom_bond_atom_site_label_1
_geom_bond_atom_site_label_2
_geom_bond_distance
_geom_bond_site_symmetry_2
Ce O3 2.4283(16) 6_556
Ce O12 2.4382(15) .
Ce O2 2.4493(15) .
Ce O14 2.4600(15) 5_575
Ce O5 2.4970(17) .
Ce O6 2.5050(16) .
Ce O7 2.5954(17) .
Ce N1 2.7982(18) .
Ce N11 2.8502(18) .
O5 H51 0.82(2) .
O5 H52 0.82(2) .
O6 H61 0.82(2) .
O6 H62 0.82(2) .
O7 H71 0.82(2) .
O7 H72 0.82(2) .
N1 C6 1.330(3) .
N1 C2 1.343(3) .
C2 C3 1.390(3) .
C2 C7 1.517(3) .
C3 N4 1.347(3) .
C3 C8 1.507(3) .
N4 C5 1.331(3) .
C5 C6 1.378(3) .
C5 H5 0.9300 .
C6 H6 0.9300 .
C7 O1 1.239(3) .
C7 O2 1.257(3) .
C8 O3 1.245(3) .
C8 O4 1.258(3) .
O3 Ce 2.4283(16) 6_656
N11 C16 1.338(3) .
N11 C12 1.340(3) .
C12 C13 1.392(3) .
C12 C17 1.514(3) .
C13 N14 1.336(3) .
C13 C18 1.524(3) .
N14 C15 1.333(3) .
N14 H14 0.87(2) .
C15 C16 1.371(3) .
C15 H15 0.9300 .
C16 H16 0.9300 .
C17 O11 1.234(2) .
C17 O12 1.255(3) .
C18 O13 1.228(3) .
C18 O14 1.254(3) .
O14 Ce 2.4600(15) 5_575

loop_
_geom_hbond_atom_site_label_D
_geom_hbond_atom_site_label_H
_geom_hbond_atom_site_label_A
_geom_hbond_distance_DH
_geom_hbond_distance_HA
_geom_hbond_distance_DA
_geom_hbond_angle_DHA
_geom_hbond_site_symmetry_A
O5 H51 O1 0.82(2) 1.93(2) 2.734(2) 167(3) 6_656
O5 H52 O13 0.82(2) 1.96(2) 2.777(3) 173(3) 5_675
O6 H61 O11 0.82(2) 1.92(2) 2.714(2) 162(3) 8_655
O6 H62 O4 0.82(2) 1.96(2) 2.737(2) 158(3) 3_545
O7 H71 O1 0.82(2) 2.06(2) 2.862(2) 168(3) 6_556
O7 H72 N4 0.82(2) 2.05(2) 2.865(3) 179(3) 3_545
N14 H14 O4 0.87(2) 1.74(2) 2.611(2) 176(2) 2_574
